data_4065598
loop_
_publ_author_name
'Feng, Yuee'
'Jiang, Bi'
'Boyle, Paul A.'
'Ison, Elon A.'

_publ_section_title
;
 Effect of Ancillary Ligands and Solvents on H/D Exchange Reactions
 Catalyzed by Cp*Ir Complexes
;
_journal_issue 13
_journal_name_full Organometallics
_journal_page_first 2857
_journal_paper_doi 10.1021/om100018x
_journal_volume 29
_journal_year 2010
_chemical_formula_sum 'C17 H27 Ir N4 O6'
_chemical_formula_weight 575.63
_chemical_name_systematic
; 
 ? 
;
_space_group_IT_number 14
_symmetry_cell_setting monoclinic
_symmetry_space_group_name_Hall '-P 2ybc'
_symmetry_space_group_name_H-M 'P 1 21/c 1'
_atom_sites_solution_hydrogens geom
_atom_sites_solution_primary direct
_atom_sites_solution_secondary difmap
_audit_creation_method SHELXL-97
_cell_angle_alpha 90.00
_cell_angle_beta 115.2228(12)
_cell_angle_gamma 90.00
_cell_formula_units_Z 4
_cell_length_a 16.2935(4)
_cell_length_b 8.2233(2)
_cell_length_c 16.1922(5)
_cell_measurement_reflns_used 9866
_cell_measurement_temperature 110
_cell_measurement_theta_max 36.82
_cell_measurement_theta_min 2.52
_cell_volume 1962.68(9)
_computing_cell_refinement SAINT
_computing_data_collection Apex2
_computing_data_reduction SAINT
_computing_molecular_graphics NRCVAX
_computing_publication_material cif2tables.py
_computing_structure_refinement XL
_computing_structure_solution XS
_diffrn_ambient_temperature 110
_diffrn_measured_fraction_theta_full 0.997
_diffrn_measured_fraction_theta_max 0.950
_diffrn_measurement_device_type 'Bruker-Nonius Kappa Axis X8 Apex2'
_diffrn_measurement_method 'omega and phi scans'
_diffrn_radiation_monochromator graphite
_diffrn_radiation_source 'fine-focus sealed tube'
_diffrn_radiation_type MoK\a
_diffrn_radiation_wavelength 0.71073
_diffrn_reflns_av_R_equivalents 0.0529
_diffrn_reflns_av_sigmaI/netI 0.0520
_diffrn_reflns_limit_h_max 25
_diffrn_reflns_limit_h_min -28
_diffrn_reflns_limit_k_max 14
_diffrn_reflns_limit_k_min -10
_diffrn_reflns_limit_l_max 28
_diffrn_reflns_limit_l_min -28
_diffrn_reflns_number 57702
_diffrn_reflns_theta_full 37.86
_diffrn_reflns_theta_max 39.53
_diffrn_reflns_theta_min 2.52
_exptl_absorpt_coefficient_mu 6.845
_exptl_absorpt_correction_T_max 0.6243
_exptl_absorpt_correction_T_min 0.2742
_exptl_absorpt_correction_type multi-scan
_exptl_absorpt_process_details SADABS
_exptl_crystal_colour orange
_exptl_crystal_density_diffrn 1.948
_exptl_crystal_density_method 'not measured'
_exptl_crystal_description prism
_exptl_crystal_F_000 1128
_exptl_crystal_size_max 0.25
_exptl_crystal_size_mid 0.22
_exptl_crystal_size_min 0.08
_refine_diff_density_max 2.868
_refine_diff_density_min -1.880
_refine_diff_density_rms 0.220
_refine_ls_extinction_method none
_refine_ls_goodness_of_fit_ref 1.025
_refine_ls_hydrogen_treatment constr
_refine_ls_matrix_type full
_refine_ls_number_parameters 262
_refine_ls_number_reflns 11221
_refine_ls_number_restraints 0
_refine_ls_restrained_S_all 1.025
_refine_ls_R_factor_all 0.0503
_refine_ls_R_factor_gt 0.0303
_refine_ls_shift/su_max 0.003
_refine_ls_shift/su_mean 0.000
_refine_ls_structure_factor_coef Fsqd
_refine_ls_weighting_details 'calc w=1/[\s^2^(Fo^2^)+(0.0229P)^2^+0.0000P] where P=(Fo^2^+2Fc^2^)/3'
_refine_ls_weighting_scheme calc
_refine_ls_wR_factor_gt 0.0550
_refine_ls_wR_factor_ref 0.0600
_reflns_number_gt 8353
_reflns_number_total 11221
_reflns_threshold_expression >2sigma(I)
_cod_data_source_file om100018x_si_002.cif
_cod_data_source_block x10061
_cod_original_sg_symbol_H-M ' P 21/c'
_cod_database_code 4065598

loop_
_symmetry_equiv_pos_as_xyz
'x, y, z'
'-x, y+1/2, -z+1/2'
'-x, -y, -z'
'x, -y-1/2, z-1/2'

loop_
_atom_site_label
_atom_site_type_symbol
_atom_site_fract_x
_atom_site_fract_y
_atom_site_fract_z
_atom_site_U_iso_or_equiv
_atom_site_adp_type
_atom_site_occupancy
_atom_site_symmetry_multiplicity
_atom_site_calc_flag
_atom_site_refinement_flags
Ir1 Ir 0.275271(5) 0.378300(9) 0.494809(5) 0.00950(2) Uani 1 1 d .
O1 O 0.17336(10) 0.25318(18) 0.38218(10) 0.0142(3) Uani 1 1 d .
O2 O 0.12346(11) 0.0230(2) 0.31453(11) 0.0201(3) Uani 1 1 d .
O3 O 0.25954(11) 0.0345(2) 0.42355(12) 0.0216(3) Uani 1 1 d .
O4 O 0.21622(10) 0.21465(19) 0.55724(10) 0.0163(3) Uani 1 1 d .
O5 O 0.34390(11) 0.0980(2) 0.64863(11) 0.0202(3) Uani 1 1 d .
O6 O 0.21523(12) -0.0014(2) 0.63194(13) 0.0276(4) Uani 1 1 d .
N1 N 0.18662(13) 0.0979(2) 0.37430(13) 0.0140(3) Uani 1 1 d .
N2 N 0.26070(13) 0.0999(2) 0.61450(13) 0.0144(3) Uani 1 1 d .
N3 N 0.15378(12) 0.5652(2) 0.56326(12) 0.0136(3) Uani 1 1 d .
N4 N 0.10669(12) 0.5994(2) 0.41873(12) 0.0126(3) Uani 1 1 d .
C1 C 0.38101(14) 0.3678(3) 0.44295(14) 0.0134(4) Uani 1 1 d .
C2 C 0.42048(14) 0.3087(3) 0.53339(14) 0.0127(4) Uani 1 1 d .
C3 C 0.41236(14) 0.4354(3) 0.59236(14) 0.0126(4) Uani 1 1 d .
C4 C 0.37079(14) 0.5745(3) 0.53633(15) 0.0130(4) Uani 1 1 d .
C5 C 0.34761(14) 0.5318(3) 0.44219(14) 0.0132(4) Uani 1 1 d .
C6 C 0.37290(16) 0.2783(3) 0.35961(15) 0.0203(5) Uani 1 1 d .
H6A H 0.4173 0.3212 0.3392 0.030 Uiso 1 1 calc R
H6B H 0.3116 0.2925 0.3111 0.030 Uiso 1 1 calc R
H6C H 0.3845 0.1624 0.3738 0.030 Uiso 1 1 calc R
C7 C 0.46714(15) 0.1481(3) 0.56212(16) 0.0180(4) Uani 1 1 d .
H7A H 0.4252 0.0607 0.5288 0.027 Uiso 1 1 calc R
H7B H 0.4866 0.1333 0.6278 0.027 Uiso 1 1 calc R
H7C H 0.5203 0.1451 0.5485 0.027 Uiso 1 1 calc R
C8 C 0.45300(16) 0.4305(3) 0.69455(14) 0.0177(4) Uani 1 1 d .
H8A H 0.5180 0.4550 0.7190 0.026 Uiso 1 1 calc R
H8B H 0.4446 0.3220 0.7147 0.026 Uiso 1 1 calc R
H8C H 0.4231 0.5114 0.7168 0.026 Uiso 1 1 calc R
C9 C 0.35712(16) 0.7372(3) 0.57062(16) 0.0191(4) Uani 1 1 d .
H9A H 0.3442 0.7219 0.6239 0.029 Uiso 1 1 calc R
H9B H 0.3060 0.7932 0.5224 0.029 Uiso 1 1 calc R
H9C H 0.4122 0.8027 0.5879 0.029 Uiso 1 1 calc R
C10 C 0.31366(16) 0.6422(3) 0.36113(15) 0.0185(4) Uani 1 1 d .
H10A H 0.3652 0.6843 0.3515 0.028 Uiso 1 1 calc R
H10B H 0.2805 0.7331 0.3719 0.028 Uiso 1 1 calc R
H10C H 0.2731 0.5817 0.3069 0.028 Uiso 1 1 calc R
C11 C 0.17071(14) 0.5210(3) 0.49135(14) 0.0122(4) Uani 1 1 d .
C12 C 0.07858(15) 0.6693(3) 0.53544(16) 0.0156(4) Uani 1 1 d .
C13 C 0.04962(14) 0.6911(3) 0.44497(15) 0.0148(4) Uani 1 1 d .
C14 C 0.20864(16) 0.5231(3) 0.65841(15) 0.0205(5) Uani 1 1 d .
H14A H 0.1716 0.4624 0.6822 0.031 Uiso 1 1 calc R
H14B H 0.2313 0.6227 0.6942 0.031 Uiso 1 1 calc R
H14C H 0.2601 0.4559 0.6629 0.031 Uiso 1 1 calc R
C15 C 0.04449(17) 0.7361(3) 0.60046(17) 0.0221(5) Uani 1 1 d .
H15A H 0.0866 0.8194 0.6387 0.033 Uiso 1 1 calc R
H15B H 0.0399 0.6483 0.6392 0.033 Uiso 1 1 calc R
H15C H -0.0155 0.7848 0.5662 0.033 Uiso 1 1 calc R
C16 C -0.02415(16) 0.7951(3) 0.37961(17) 0.0212(5) Uani 1 1 d .
H16A H -0.0639 0.8302 0.4076 0.032 Uiso 1 1 calc R
H16B H -0.0594 0.7330 0.3240 0.032 Uiso 1 1 calc R
H16C H 0.0024 0.8908 0.3641 0.032 Uiso 1 1 calc R
C17 C 0.09680(16) 0.5944(3) 0.32487(15) 0.0164(4) Uani 1 1 d .
H17A H 0.1115 0.7013 0.3080 0.025 Uiso 1 1 calc R
H17B H 0.0341 0.5660 0.2838 0.025 Uiso 1 1 calc R
H17C H 0.1381 0.5126 0.3197 0.025 Uiso 1 1 calc R

loop_
_atom_site_aniso_label
_atom_site_aniso_U_11
_atom_site_aniso_U_22
_atom_site_aniso_U_33
_atom_site_aniso_U_23
_atom_site_aniso_U_13
_atom_site_aniso_U_12
Ir1 0.01007(4) 0.00840(3) 0.00949(4) 0.00019(3) 0.00363(3) 0.00027(3)
O1 0.0134(7) 0.0094(7) 0.0156(7) -0.0024(5) 0.0023(6) -0.0004(5)
O2 0.0190(8) 0.0172(8) 0.0188(8) -0.0064(6) 0.0029(7) -0.0064(6)
O3 0.0164(8) 0.0134(8) 0.0275(9) -0.0005(7) 0.0020(7) 0.0041(6)
O4 0.0151(7) 0.0141(7) 0.0199(8) 0.0070(6) 0.0076(6) 0.0026(6)
O5 0.0143(8) 0.0218(9) 0.0189(8) 0.0044(6) 0.0016(6) 0.0015(6)
O6 0.0245(9) 0.0236(9) 0.0398(11) 0.0155(8) 0.0186(8) 0.0010(7)
N1 0.0152(9) 0.0122(9) 0.0146(8) -0.0013(6) 0.0062(7) -0.0022(6)
N2 0.0175(9) 0.0122(8) 0.0144(8) 0.0005(6) 0.0076(7) 0.0000(6)
N3 0.0152(8) 0.0128(8) 0.0141(8) 0.0005(7) 0.0077(7) 0.0008(7)
N4 0.0135(8) 0.0114(8) 0.0132(8) 0.0004(6) 0.0062(7) 0.0015(6)
C1 0.0135(9) 0.0160(10) 0.0136(9) -0.0018(8) 0.0085(8) -0.0033(8)
C2 0.0100(9) 0.0117(9) 0.0163(10) -0.0002(7) 0.0055(8) -0.0012(7)
C3 0.0106(9) 0.0129(9) 0.0120(9) -0.0004(7) 0.0027(7) -0.0018(7)
C4 0.0135(9) 0.0100(8) 0.0161(10) -0.0014(7) 0.0070(8) -0.0031(7)
C5 0.0129(9) 0.0132(9) 0.0135(9) 0.0007(7) 0.0055(8) -0.0022(7)
C6 0.0245(12) 0.0215(12) 0.0193(11) -0.0018(9) 0.0136(10) -0.0021(9)
C7 0.0153(10) 0.0149(10) 0.0239(11) 0.0005(8) 0.0085(9) 0.0032(8)
C8 0.0179(11) 0.0198(11) 0.0109(9) -0.0010(8) 0.0018(8) -0.0030(8)
C9 0.0242(12) 0.0110(10) 0.0219(11) -0.0035(8) 0.0095(10) -0.0016(8)
C10 0.0187(11) 0.0188(11) 0.0161(10) 0.0057(8) 0.0055(8) -0.0009(8)
C11 0.0129(9) 0.0123(9) 0.0105(9) -0.0017(7) 0.0041(7) -0.0015(7)
C12 0.0157(10) 0.0117(9) 0.0215(11) -0.0028(8) 0.0101(9) -0.0001(7)
C13 0.0133(9) 0.0117(9) 0.0216(11) -0.0023(8) 0.0095(8) -0.0001(7)
C14 0.0229(12) 0.0259(12) 0.0136(10) 0.0009(9) 0.0087(9) 0.0027(9)
C15 0.0263(12) 0.0192(11) 0.0287(13) -0.0051(10) 0.0193(11) -0.0005(9)
C16 0.0175(11) 0.0201(11) 0.0264(12) 0.0029(10) 0.0098(10) 0.0074(9)
C17 0.0174(10) 0.0173(11) 0.0128(9) 0.0017(8) 0.0048(8) 0.0030(8)

loop_
_atom_type_symbol
_atom_type_description
_atom_type_scat_dispersion_real
_atom_type_scat_dispersion_imag
_atom_type_scat_source
C C 0.0033 0.0016 'International Tables Vol C Tables 4.2.6.8 and 6.1.1.4'
H H 0.0000 0.0000 'International Tables Vol C Tables 4.2.6.8 and 6.1.1.4'
Ir Ir -1.4442 7.9887 'International Tables Vol C Tables 4.2.6.8 and 6.1.1.4'
N N 0.0061 0.0033 'International Tables Vol C Tables 4.2.6.8 and 6.1.1.4'
O O 0.0106 0.0060 'International Tables Vol C Tables 4.2.6.8 and 6.1.1.4'

loop_
_geom_angle_atom_site_label_1
_geom_angle_atom_site_label_2
_geom_angle_atom_site_label_3
_geom_angle
C11 Ir1 C5 104.14(8)
C11 Ir1 O1 85.28(7)
C5 Ir1 O1 107.72(7)
C11 Ir1 O4 80.63(7)
C5 Ir1 O4 174.02(7)
O1 Ir1 O4 76.00(6)
C11 Ir1 C4 93.54(8)
C5 Ir1 C4 39.59(8)
O1 Ir1 C4 145.86(7)
O4 Ir1 C4 137.54(7)
C11 Ir1 C3 118.83(8)
C5 Ir1 C3 65.81(8)
O1 Ir1 C3 155.72(7)
O4 Ir1 C3 108.84(7)
C4 Ir1 C3 38.97(8)
C11 Ir1 C1 141.54(8)
C5 Ir1 C1 38.91(8)
O1 Ir1 C1 96.02(7)
O4 Ir1 C1 137.09(7)
C4 Ir1 C1 64.53(8)
C3 Ir1 C1 63.80(8)
C11 Ir1 C2 156.53(8)
C5 Ir1 C2 64.35(8)
O1 Ir1 C2 117.24(7)
O4 Ir1 C2 109.87(7)
C4 Ir1 C2 64.33(8)
C3 Ir1 C2 38.48(8)
C1 Ir1 C2 36.85(8)
N1 O1 Ir1 116.89(12)
N2 O4 Ir1 124.37(13)
O3 N1 O2 123.29(18)
O3 N1 O1 120.25(18)
O2 N1 O1 116.45(18)
O6 N2 O5 123.24(19)
O6 N2 O4 116.63(19)
O5 N2 O4 120.13(17)
C11 N3 C12 110.96(18)
C11 N3 C14 125.96(19)
C12 N3 C14 122.93(18)
C11 N4 C13 111.01(17)
C11 N4 C17 126.31(17)
C13 N4 C17 122.68(18)
C2 C1 C5 109.40(18)
C2 C1 C6 126.4(2)
C5 C1 C6 124.18(19)
C2 C1 Ir1 72.80(11)
C5 C1 Ir1 67.54(11)
C6 C1 Ir1 125.30(15)
C1 C2 C3 107.75(18)
C1 C2 C7 125.00(19)
C3 C2 C7 127.15(19)
C1 C2 Ir1 70.35(12)
C3 C2 Ir1 67.75(11)
C7 C2 Ir1 130.28(15)
C4 C3 C2 107.79(18)
C4 C3 C8 125.9(2)
C2 C3 C8 125.7(2)
C4 C3 Ir1 69.54(12)
C2 C3 Ir1 73.77(11)
C8 C3 Ir1 129.22(15)
C3 C4 C5 108.20(18)
C3 C4 C9 125.45(19)
C5 C4 C9 126.3(2)
C3 C4 Ir1 71.49(12)
C5 C4 Ir1 70.00(12)
C9 C4 Ir1 125.81(15)
C4 C5 C1 106.72(18)
C4 C5 C10 127.5(2)
C1 C5 C10 124.66(19)
C4 C5 Ir1 70.40(12)
C1 C5 Ir1 73.55(11)
C10 C5 Ir1 130.43(16)
C1 C6 H6A 109.5
C1 C6 H6B 109.5
H6A C6 H6B 109.5
C1 C6 H6C 109.5
H6A C6 H6C 109.5
H6B C6 H6C 109.5
C2 C7 H7A 109.5
C2 C7 H7B 109.5
H7A C7 H7B 109.5
C2 C7 H7C 109.5
H7A C7 H7C 109.5
H7B C7 H7C 109.5
C3 C8 H8A 109.5
C3 C8 H8B 109.5
H8A C8 H8B 109.5
C3 C8 H8C 109.5
H8A C8 H8C 109.5
H8B C8 H8C 109.5
C4 C9 H9A 109.5
C4 C9 H9B 109.5
H9A C9 H9B 109.5
C4 C9 H9C 109.5
H9A C9 H9C 109.5
H9B C9 H9C 109.5
C5 C10 H10A 109.5
C5 C10 H10B 109.5
H10A C10 H10B 109.5
C5 C10 H10C 109.5
H10A C10 H10C 109.5
H10B C10 H10C 109.5
N3 C11 N4 104.72(17)
N3 C11 Ir1 126.95(15)
N4 C11 Ir1 128.23(15)
C13 C12 N3 106.48(18)
C13 C12 C15 131.1(2)
N3 C12 C15 122.4(2)
C12 C13 N4 106.83(19)
C12 C13 C16 130.8(2)
N4 C13 C16 122.34(19)
N3 C14 H14A 109.5
N3 C14 H14B 109.5
H14A C14 H14B 109.5
N3 C14 H14C 109.5
H14A C14 H14C 109.5
H14B C14 H14C 109.5
C12 C15 H15A 109.5
C12 C15 H15B 109.5
H15A C15 H15B 109.5
C12 C15 H15C 109.5
H15A C15 H15C 109.5
H15B C15 H15C 109.5
C13 C16 H16A 109.5
C13 C16 H16B 109.5
H16A C16 H16B 109.5
C13 C16 H16C 109.5
H16A C16 H16C 109.5
H16B C16 H16C 109.5
N4 C17 H17A 109.5
N4 C17 H17B 109.5
H17A C17 H17B 109.5
N4 C17 H17C 109.5
H17A C17 H17C 109.5
H17B C17 H17C 109.5

loop_
_geom_bond_atom_site_label_1
_geom_bond_atom_site_label_2
_geom_bond_distance
Ir1 C11 2.050(2)
Ir1 C5 2.136(2)
Ir1 O1 2.1356(14)
Ir1 O4 2.1419(15)
Ir1 C4 2.141(2)
Ir1 C3 2.167(2)
Ir1 C1 2.217(2)
Ir1 C2 2.249(2)
O1 N1 1.311(2)
O2 N1 1.235(2)
O3 N1 1.229(2)
O4 N2 1.305(2)
O5 N2 1.227(2)
O6 N2 1.225(2)
N3 C11 1.356(3)
N3 C12 1.402(3)
N3 C14 1.456(3)
N4 C11 1.357(3)
N4 C13 1.396(3)
N4 C17 1.459(3)
C1 C2 1.412(3)
C1 C5 1.452(3)
C1 C6 1.493(3)
C2 C3 1.457(3)
C2 C7 1.495(3)
C3 C4 1.437(3)
C3 C8 1.498(3)
C4 C5 1.449(3)
C4 C9 1.501(3)
C5 C10 1.495(3)
C6 H6A 0.9800
C6 H6B 0.9800
C6 H6C 0.9800
C7 H7A 0.9800
C7 H7B 0.9800
C7 H7C 0.9800
C8 H8A 0.9800
C8 H8B 0.9800
C8 H8C 0.9800
C9 H9A 0.9800
C9 H9B 0.9800
C9 H9C 0.9800
C10 H10A 0.9800
C10 H10B 0.9800
C10 H10C 0.9800
C12 C13 1.346(3)
C12 C15 1.489(3)
C13 C16 1.488(3)
C14 H14A 0.9800
C14 H14B 0.9800
C14 H14C 0.9800
C15 H15A 0.9800
C15 H15B 0.9800
C15 H15C 0.9800
C16 H16A 0.9800
C16 H16B 0.9800
C16 H16C 0.9800
C17 H17A 0.9800
C17 H17B 0.9800
C17 H17C 0.9800

loop_
_geom_torsion_atom_site_label_1
_geom_torsion_atom_site_label_2
_geom_torsion_atom_site_label_3
_geom_torsion_atom_site_label_4
_geom_torsion
C11 Ir1 O1 N1 -149.01(14)
C5 Ir1 O1 N1 107.63(14)
O4 Ir1 O1 N1 -67.51(13)
C4 Ir1 O1 N1 121.65(16)
C3 Ir1 O1 N1 37.4(2)
C1 Ir1 O1 N1 69.61(14)
C2 Ir1 O1 N1 37.91(15)
C11 Ir1 O4 N2 -153.50(17)
C5 Ir1 O4 N2 -10.1(7)
O1 Ir1 O4 N2 119.07(16)
C4 Ir1 O4 N2 -68.53(19)
C3 Ir1 O4 N2 -36.10(17)
C1 Ir1 O4 N2 35.4(2)
C2 Ir1 O4 N2 4.77(17)
Ir1 O1 N1 O3 -8.4(2)
Ir1 O1 N1 O2 173.09(14)
Ir1 O4 N2 O6 -167.51(15)
Ir1 O4 N2 O5 13.2(3)
C11 Ir1 C1 C2 141.20(14)
C5 Ir1 C1 C2 120.28(18)
O1 Ir1 C1 C2 -128.82(12)
O4 Ir1 C1 C2 -52.93(16)
C4 Ir1 C1 C2 80.53(13)
C3 Ir1 C1 C2 37.03(12)
C11 Ir1 C1 C5 20.92(18)
O1 Ir1 C1 C5 110.90(12)
O4 Ir1 C1 C5 -173.21(11)
C4 Ir1 C1 C5 -39.75(12)
C3 Ir1 C1 C5 -83.25(13)
C2 Ir1 C1 C5 -120.28(18)
C11 Ir1 C1 C6 -96.0(2)
C5 Ir1 C1 C6 -116.9(2)
O1 Ir1 C1 C6 -5.99(19)
O4 Ir1 C1 C6 69.9(2)
C4 Ir1 C1 C6 -156.6(2)
C3 Ir1 C1 C6 159.9(2)
C2 Ir1 C1 C6 122.8(2)
C5 C1 C2 C3 0.2(2)
C6 C1 C2 C3 -179.1(2)
Ir1 C1 C2 C3 -57.56(14)
C5 C1 C2 C7 -176.18(19)
C6 C1 C2 C7 4.5(3)
Ir1 C1 C2 C7 126.0(2)
C5 C1 C2 Ir1 57.79(14)
C6 C1 C2 Ir1 -121.6(2)
C11 Ir1 C2 C1 -101.8(2)
C5 Ir1 C2 C1 -36.99(12)
O1 Ir1 C2 C1 60.63(13)
O4 Ir1 C2 C1 144.71(12)
C4 Ir1 C2 C1 -81.13(13)
C3 Ir1 C2 C1 -119.72(17)
C11 Ir1 C2 C3 17.9(3)
C5 Ir1 C2 C3 82.73(13)
O1 Ir1 C2 C3 -179.65(11)
O4 Ir1 C2 C3 -95.57(12)
C4 Ir1 C2 C3 38.59(12)
C1 Ir1 C2 C3 119.72(17)
C11 Ir1 C2 C7 138.5(2)
C5 Ir1 C2 C7 -156.7(2)
O1 Ir1 C2 C7 -59.1(2)
O4 Ir1 C2 C7 25.0(2)
C4 Ir1 C2 C7 159.2(2)
C3 Ir1 C2 C7 120.6(2)
C1 Ir1 C2 C7 -119.7(2)
C1 C2 C3 C4 -2.4(2)
C7 C2 C3 C4 173.9(2)
Ir1 C2 C3 C4 -61.59(14)
C1 C2 C3 C8 -173.8(2)
C7 C2 C3 C8 2.5(3)
Ir1 C2 C3 C8 127.0(2)
C1 C2 C3 Ir1 59.18(14)
C7 C2 C3 Ir1 -124.5(2)
C11 Ir1 C3 C4 -55.34(14)
C5 Ir1 C3 C4 38.01(12)
O1 Ir1 C3 C4 117.39(17)
O4 Ir1 C3 C4 -144.86(11)
C1 Ir1 C3 C4 81.15(13)
C2 Ir1 C3 C4 116.63(17)
C11 Ir1 C3 C2 -171.97(12)
C5 Ir1 C3 C2 -78.62(13)
O1 Ir1 C3 C2 0.8(2)
O4 Ir1 C3 C2 98.51(12)
C4 Ir1 C3 C2 -116.63(17)
C1 Ir1 C3 C2 -35.48(12)
C11 Ir1 C3 C8 64.9(2)
C5 Ir1 C3 C8 158.2(2)
O1 Ir1 C3 C8 -122.4(2)
O4 Ir1 C3 C8 -24.6(2)
C4 Ir1 C3 C8 120.2(2)
C1 Ir1 C3 C8 -158.6(2)
C2 Ir1 C3 C8 -123.2(3)
C2 C3 C4 C5 3.7(2)
C8 C3 C4 C5 175.1(2)
Ir1 C3 C4 C5 -60.68(14)
C2 C3 C4 C9 -174.4(2)
C8 C3 C4 C9 -3.0(3)
Ir1 C3 C4 C9 121.3(2)
C2 C3 C4 Ir1 64.34(14)
C8 C3 C4 Ir1 -124.3(2)
C11 Ir1 C4 C3 133.78(12)
C5 Ir1 C4 C3 -118.19(17)
O1 Ir1 C4 C3 -139.41(13)
O4 Ir1 C4 C3 53.81(16)
C1 Ir1 C4 C3 -79.12(13)
C2 Ir1 C4 C3 -38.11(12)
C11 Ir1 C4 C5 -108.03(13)
O1 Ir1 C4 C5 -21.22(19)
O4 Ir1 C4 C5 172.00(11)
C3 Ir1 C4 C5 118.19(17)
C1 Ir1 C4 C5 39.06(12)
C2 Ir1 C4 C5 80.08(13)
C11 Ir1 C4 C9 12.95(19)
C5 Ir1 C4 C9 121.0(2)
O1 Ir1 C4 C9 99.7(2)
O4 Ir1 C4 C9 -67.0(2)
C3 Ir1 C4 C9 -120.8(2)
C1 Ir1 C4 C9 160.0(2)
C2 Ir1 C4 C9 -158.9(2)
C3 C4 C5 C1 -3.5(2)
C9 C4 C5 C1 174.5(2)
Ir1 C4 C5 C1 -65.11(14)
C3 C4 C5 C10 -171.9(2)
C9 C4 C5 C10 6.1(4)
Ir1 C4 C5 C10 126.5(2)
C3 C4 C5 Ir1 61.63(14)
C9 C4 C5 Ir1 -120.3(2)
C2 C1 C5 C4 2.0(2)
C6 C1 C5 C4 -178.6(2)
Ir1 C1 C5 C4 63.00(14)
C2 C1 C5 C10 170.8(2)
C6 C1 C5 C10 -9.8(3)
Ir1 C1 C5 C10 -128.2(2)
C2 C1 C5 Ir1 -61.00(15)
C6 C1 C5 Ir1 118.4(2)
C11 Ir1 C5 C4 78.18(13)
O1 Ir1 C5 C4 167.69(11)
O4 Ir1 C5 C4 -64.5(7)
C3 Ir1 C5 C4 -37.42(12)
C1 Ir1 C5 C4 -115.06(17)
C2 Ir1 C5 C4 -80.00(13)
C11 Ir1 C5 C1 -166.76(12)
O1 Ir1 C5 C1 -77.25(12)
O4 Ir1 C5 C1 50.6(7)
C4 Ir1 C5 C1 115.06(17)
C3 Ir1 C5 C1 77.64(13)
C2 Ir1 C5 C1 35.06(12)
C11 Ir1 C5 C10 -44.9(2)
O1 Ir1 C5 C10 44.6(2)
O4 Ir1 C5 C10 172.4(6)
C4 Ir1 C5 C10 -123.1(3)
C3 Ir1 C5 C10 -160.5(2)
C1 Ir1 C5 C10 121.8(3)
C2 Ir1 C5 C10 156.9(2)
C12 N3 C11 N4 0.8(2)
C14 N3 C11 N4 -174.8(2)
C12 N3 C11 Ir1 177.41(15)
C14 N3 C11 Ir1 1.8(3)
C13 N4 C11 N3 -0.5(2)
C17 N4 C11 N3 178.68(19)
C13 N4 C11 Ir1 -177.03(15)
C17 N4 C11 Ir1 2.1(3)
C5 Ir1 C11 N3 -119.86(18)
O1 Ir1 C11 N3 133.03(19)
O4 Ir1 C11 N3 56.46(18)
C4 Ir1 C11 N3 -81.18(19)
C3 Ir1 C11 N3 -50.0(2)
C1 Ir1 C11 N3 -133.23(17)
C2 Ir1 C11 N3 -62.6(3)
C5 Ir1 C11 N4 55.9(2)
O1 Ir1 C11 N4 -51.17(18)
O4 Ir1 C11 N4 -127.73(19)
C4 Ir1 C11 N4 94.62(19)
C3 Ir1 C11 N4 125.84(18)
C1 Ir1 C11 N4 42.6(2)
C2 Ir1 C11 N4 113.2(2)
C11 N3 C12 C13 -0.8(2)
C14 N3 C12 C13 174.9(2)
C11 N3 C12 C15 179.7(2)
C14 N3 C12 C15 -4.5(3)
N3 C12 C13 N4 0.5(2)
C15 C12 C13 N4 179.9(2)
N3 C12 C13 C16 -176.4(2)
C15 C12 C13 C16 2.9(4)
C11 N4 C13 C12 0.0(2)
C17 N4 C13 C12 -179.22(19)
C11 N4 C13 C16 177.2(2)
C17 N4 C13 C16 -2.0(3)
